data_8101250
loop_
_publ_author_name
'Kempe, Rhett'

_publ_section_title
;
Crystal structure of 1,1,5,5-tetrakis[bis(trimethylsilyl)amido]-4,
8-diphenyl-2,6-dioxa-1,5-distannacyclooctane---cyclohexane (1/0.75), 
C~49~H~108~N~4~O~2~Si~8~Sn~2~
;
_journal_issue 2
_journal_name_full 'Zeitschrift f\"ur Kristallographie - New Crystal Structures'
_journal_page_first 277
_journal_page_last 278
_journal_volume 215
_journal_year 2000
_chemical_formula_sum 'C49 H108 N4 O2 Si8 Sn2'
_chemical_formula_weight 1247.49
_space_group_IT_number 2
_symmetry_cell_setting triclinic
_symmetry_space_group_name_Hall '-P 1'
_symmetry_space_group_name_H-M 'P -1'
_cell_angle_alpha 110.570(14)
_cell_angle_beta 97.570(14)
_cell_angle_gamma 91.280(14)
_cell_formula_units_Z 1
_cell_length_a 10.5940(13)
_cell_length_b 12.548(2)
_cell_length_c 12.948(2)
_cell_measurement_temperature 473(2)
_cell_volume 1593.1(4)
_diffrn_ambient_temperature 473(2)
_exptl_crystal_density_diffrn 1.300
_refine_ls_R_factor_obs 0.0407
_refine_ls_wR_factor_obs 0.1174
_cod_database_code 8101250

loop_
_symmetry_equiv_pos_as_xyz
'x, y, z'
'-x, -y, -z'

loop_
_atom_site_aniso_label
_atom_site_aniso_U_11
_atom_site_aniso_U_22
_atom_site_aniso_U_33
_atom_site_aniso_U_23
_atom_site_aniso_U_13
_atom_site_aniso_U_12
C1 0.033(3) 0.041(3) 0.022(3) 0.001(2) 0.007(2) 0.006(3)
C2 0.027(3) 0.034(3) 0.032(3) 0.011(2) 0.006(2) -0.005(2)
C3 0.021(3) 0.042(3) 0.030(3) 0.003(2) 0.002(2) 0.001(2)
C4 0.044(3) 0.041(4) 0.036(3) 0.016(3) 0.008(3) 0.003(3)
C5 0.043(4) 0.064(5) 0.030(3) 0.012(3) 0.014(3) 0.003(3)
C6 0.041(4) 0.059(5) 0.048(4) -0.008(3) 0.017(3) 0.004(3)
C7 0.064(4) 0.031(4) 0.058(4) 0.001(3) 0.013(4) -0.004(3)
C8 0.051(4) 0.048(4) 0.031(3) 0.006(3) 0.008(3) -0.011(3)
C9 0.054(4) 0.051(4) 0.064(4) 0.031(4) 0.025(3) 0.018(3)
C10 0.035(3) 0.040(3) 0.048(3) 0.021(3) 0.010(3) 0.002(3)
C11 0.050(4) 0.063(5) 0.060(4) 0.040(4) -0.006(3) 0.001(4)
C12 0.057(4) 0.033(4) 0.056(4) 0.019(3) 0.008(3) 0.001(3)
C13 0.052(4) 0.037(3) 0.043(3) 0.014(3) 0.011(3) -0.007(3)
C14 0.061(4) 0.034(3) 0.049(4) 0.016(3) 0.002(3) -0.018(3)
C15 0.062(4) 0.040(4) 0.079(5) 0.039(4) 0.008(4) 0.000(3)
C16 0.063(4) 0.035(4) 0.071(5) 0.024(3) 0.024(4) -0.010(3)
C17 0.059(4) 0.041(4) 0.044(4) 0.011(3) -0.005(3) -0.007(3)
C18 0.060(4) 0.042(4) 0.029(3) 0.007(3) 0.008(3) 0.007(3)
C19 0.055(4) 0.053(4) 0.021(3) 0.016(3) 0.006(3) 0.000(3)
C20 0.049(4) 0.064(5) 0.038(3) 0.017(3) -0.011(3) -0.004(3)
N1 0.031(2) 0.028(2) 0.026(2) 0.009(2) 0.005(2) 0.006(2)
N2 0.035(2) 0.022(2) 0.021(2) 0.003(2) 0.001(2) -0.003(2)
O1 0.043(2) 0.024(2) 0.023(2) 0.0070(15) 0.004(2) -0.003(2)
Si1 0.0301(8) 0.0372(9) 0.0357(8) 0.0187(7) 0.0066(7) 0.0052(7)
Si2 0.0383(8) 0.0252(8) 0.0282(7) 0.0071(6) 0.0037(6) -0.0037(7)
Si3 0.0380(8) 0.0265(8) 0.0350(8) 0.0132(6) 0.0087(7) 0.0023(7)
Si4 0.0376(8) 0.0332(9) 0.0191(7) 0.0049(6) 0.0008(6) -0.0006(7)
Sn1 0.0256(2) 0.0223(2) 0.0178(2) 0.00583(14) 0.00313(14) 0.00011(15)
C101 0.056(6) 0.051(6) 0.075(7) 0.026(5) 0.023(5) -0.005(5)
C102 0.045(6) 0.088(9) 0.081(8) 0.036(7) 0.015(5) 0.015(6)
C103 0.047(6) 0.066(9) 0.133(12) 0.030(8) 0.036(7) 0.014(6)
C104 0.074(10) 0.121(16) 0.142(15) 0.054(13) 0.047(10) -0.015(11)
C105 0.168(23) 0.075(12) 0.257(30) 0.012(14) -0.070(22) 0.062(15)
C106 0.121(18) 0.146(21) 0.136(16) 0.038(15) 0.017(13) 0.008(15)

loop_
_atom_site_label
_atom_site_type_symbol
_atom_site_fract_x
_atom_site_fract_y
_atom_site_fract_z
_atom_site_U_iso_or_equiv
_atom_site_thermal_displace_type
_atom_site_occupancy
_atom_site_calc_flag
_atom_site_refinement_flags
_atom_site_disorder_group
C1 C 0.1649(5) -0.0205(5) -0.0565(4) 0.0346(13) Uani 1 d . .
H1A H 0.1465(5) -0.0911(5) -0.0448(4) 0.041 Uiso 1 calc R .
H1B H 0.2564(5) -0.0106(5) -0.0544(4) 0.041 Uiso 1 calc R .
C2 C -0.0978(5) 0.0282(5) 0.1691(4) 0.0311(12) Uani 1 d . .
H2A H -0.0082(5) 0.0512(5) 0.1758(4) 0.037 Uiso 1 calc R .
H2B H -0.1035(5) -0.0465(5) 0.1754(4) 0.037 Uiso 1 calc R .
C3 C -0.1549(5) 0.1123(5) 0.2623(4) 0.0338(13) Uani 1 d . .
C4 C -0.1958(6) 0.0793(5) 0.3437(5) 0.0395(14) Uani 1 d . .
H4 H -0.1847(6) 0.0053(5) 0.3415(5) 0.047 Uiso 1 calc R .
C5 C -0.2523(6) 0.1516(6) 0.4278(5) 0.046(2) Uani 1 d . .
H5 H -0.2789(6) 0.1263(6) 0.4814(5) 0.056 Uiso 1 calc R .
C6 C -0.2699(6) 0.2614(6) 0.4334(6) 0.056(2) Uani 1 d . .
H6 H -0.3090(6) 0.3105(6) 0.4902(6) 0.067 Uiso 1 calc R .
C7 C -0.2288(7) 0.2985(6) 0.3536(6) 0.055(2) Uani 1 d . .
H7 H -0.2396(7) 0.3729(6) 0.3569(6) 0.066 Uiso 1 calc R .
C8 C -0.1717(6) 0.2244(6) 0.2688(5) 0.046(2) Uani 1 d . .
H8 H -0.1441(6) 0.2497(6) 0.2155(5) 0.055 Uiso 1 calc R .
C9 C 0.4332(7) -0.1681(6) 0.0649(6) 0.052(2) Uani 1 d . .
H9A H 0.4071(7) -0.2426(6) 0.0631(6) 0.078 Uiso 1 calc R .
H9B H 0.5243(7) -0.1612(6) 0.0687(6) 0.078 Uiso 1 calc R .
H9C H 0.3931(7) -0.1575(6) -0.0014(6) 0.078 Uiso 1 calc R .
C10 C 0.4399(6) 0.0810(5) 0.1850(5) 0.0390(14) Uani 1 d . .
H10A H 0.3960(6) 0.0903(5) 0.1192(5) 0.059 Uiso 1 calc R .
H10B H 0.5301(6) 0.0826(5) 0.1827(5) 0.059 Uiso 1 calc R .
H10C H 0.4224(6) 0.1420(5) 0.2499(5) 0.059 Uiso 1 calc R .
C11 C 0.4746(7) -0.0684(6) 0.3203(6) 0.055(2) Uani 1 d . .
H11A H 0.4483(7) -0.1394(6) 0.3264(6) 0.082 Uiso 1 calc R .
H11B H 0.4570(7) -0.0062(6) 0.3842(6) 0.082 Uiso 1 calc R .
H11C H 0.5644(7) -0.0657(6) 0.3167(6) 0.082 Uiso 1 calc R .
C12 C 0.0785(7) 0.4247(5) 0.2675(6) 0.048(2) Uani 1 d . .
H12A H 0.0487(7) 0.4396(5) 0.3378(6) 0.072 Uiso 1 calc R .
H12B H 0.0119(7) 0.3832(5) 0.2080(6) 0.072 Uiso 1 calc R .
H12C H 0.1019(7) 0.4957(5) 0.2601(6) 0.072 Uiso 1 calc R .
C13 C 0.2760(6) 0.3105(5) 0.1238(5) 0.0440(15) Uani 1 d . .
H13A H 0.3492(6) 0.2663(5) 0.1195(5) 0.066 Uiso 1 calc R .
H13B H 0.2987(6) 0.3818(5) 0.1164(5) 0.066 Uiso 1 calc R .
H13C H 0.2089(6) 0.2691(5) 0.0647(5) 0.066 Uiso 1 calc R .
C14 C 0.3544(7) 0.4336(5) 0.3652(5) 0.049(2) Uani 1 d . .
H14A H 0.4294(7) 0.3921(5) 0.3645(5) 0.073 Uiso 1 calc R .
H14B H 0.3302(7) 0.4584(5) 0.4384(5) 0.073 Uiso 1 calc R .
H14C H 0.3719(7) 0.4989(5) 0.3456(5) 0.073 Uiso 1 calc R .
C15 C 0.2590(7) -0.2980(6) 0.2123(6) 0.056(2) Uani 1 d . .
H15A H 0.3039(7) -0.2623(6) 0.2868(6) 0.084 Uiso 1 calc R .
H15B H 0.3191(7) -0.3158(6) 0.1604(6) 0.084 Uiso 1 calc R .
H15C H 0.2126(7) -0.3669(6) 0.2066(6) 0.084 Uiso 1 calc R .
C16 C 0.0312(7) -0.1865(6) 0.2812(6) 0.054(2) Uani 1 d . .
H16A H 0.0744(7) -0.1479(6) 0.3557(6) 0.081 Uiso 1 calc R .
H16B H -0.0011(7) -0.2613(6) 0.2737(6) 0.081 Uiso 1 calc R .
H16C H -0.0384(7) -0.1438(6) 0.2661(6) 0.081 Uiso 1 calc R .
C17 C 0.0620(7) -0.2741(6) 0.0354(5) 0.050(2) Uani 1 d . .
H17A H 0.0024(7) -0.2256(6) 0.0155(5) 0.075 Uiso 1 calc R .
H17B H 0.0172(7) -0.3431(6) 0.0315(5) 0.075 Uiso 1 calc R .
H17C H 0.1235(7) -0.2925(6) -0.0153(5) 0.075 Uiso 1 calc R .
C18 C 0.1192(7) 0.3511(6) 0.5162(5) 0.045(2) Uani 1 d . .
H18A H 0.1496(7) 0.4205(6) 0.5092(5) 0.068 Uiso 1 calc R .
H18B H 0.1337(7) 0.3585(6) 0.5933(5) 0.068 Uiso 1 calc R .
H18C H 0.0295(7) 0.3364(6) 0.4887(5) 0.068 Uiso 1 calc R .
C19 C 0.1441(6) 0.0991(6) 0.4504(4) 0.0419(15) Uani 1 d . .
H19A H 0.0556(6) 0.0831(6) 0.4186(4) 0.063 Uiso 1 calc R .
H19B H 0.1530(6) 0.1100(6) 0.5282(4) 0.063 Uiso 1 calc R .
H19C H 0.1914(6) 0.0361(6) 0.4129(4) 0.063 Uiso 1 calc R .
C20 C 0.3776(6) 0.2496(6) 0.4991(5) 0.053(2) Uani 1 d . .
H20A H 0.4174(6) 0.3166(6) 0.4937(5) 0.079 Uiso 1 calc R .
H20B H 0.4209(6) 0.1841(6) 0.4610(5) 0.079 Uiso 1 calc R .
H20C H 0.3823(6) 0.2582(6) 0.5762(5) 0.079 Uiso 1 calc R .
N1 N 0.2197(4) -0.0688(4) 0.1911(3) 0.0283(10) Uani 1 d . .
N2 N 0.1878(4) 0.2160(4) 0.2932(3) 0.0277(10) Uani 1 d . .
O1 O 0.1250(4) 0.0730(3) 0.0309(3) 0.0305(8) Uani 1 d . .
Si1 Si 0.38470(14) -0.05661(14) 0.19081(13) 0.0326(4) Uani 1 d . .
Si2 Si 0.22020(15) 0.33858(13) 0.26123(12) 0.0314(4) Uani 1 d . .
Si3 Si 0.1454(2) -0.19893(13) 0.18001(13) 0.0323(4) Uani 1 d . .
Si4 Si 0.20667(15) 0.23035(14) 0.43366(11) 0.0315(4) Uani 1 d . .
Sn1 Sn 0.11069(3) 0.06137(3) 0.17871(2) 0.02233(15) Uani 1 d . .
C101 C 0.2245(10) 0.4567(9) 0.8760(9) 0.059(3) Uani 0.75 d P .
H10D H 0.1362(10) 0.4325(9) 0.8432(9) 0.070 Uiso 0.75 calc PR .
H10E H 0.2288(10) 0.4817(9) 0.9563(9) 0.070 Uiso 0.75 calc PR .
C102 C 0.3016(10) 0.3580(11) 0.8392(10) 0.069(3) Uani 0.75 d P .
H10F H 0.3044(10) 0.3184(11) 0.8916(10) 0.083 Uiso 0.75 calc PR .
H10G H 0.2613(10) 0.3055(11) 0.7670(10) 0.083 Uiso 0.75 calc PR .
C103 C 0.2621(11) 0.5493(12) 0.8483(13) 0.082(4) Uani 0.75 d P .
H10H H 0.2075(11) 0.5512(12) 0.7827(13) 0.098 Uiso 0.75 calc PR .
H10I H 0.2595(11) 0.6207(12) 0.9095(13) 0.098 Uiso 0.75 calc PR .
C104 C 0.4265(15) 0.4645(18) 0.8241(17) 0.108(6) Uani 0.75 d P .
H10J H 0.4520(15) 0.4466(18) 0.7510(17) 0.130 Uiso 0.75 calc PR .
H10K H 0.5017(15) 0.5006(18) 0.8778(17) 0.130 Uiso 0.75 calc PR .
C105 C 0.3555(24) 0.5349(16) 0.8323(22) 0.188(15) Uani 0.75 d P .
H10L H 0.4039(24) 0.6013(16) 0.8883(22) 0.226 Uiso 0.75 calc PR .
H10M H 0.3547(24) 0.5477(16) 0.7626(22) 0.226 Uiso 0.75 calc PR .
C106 C 0.4080(21) 0.3854(21) 0.8326(19) 0.138(7) Uani 0.75 d P .
H10N H 0.4627(21) 0.3852(21) 0.8988(19) 0.166 Uiso 0.75 calc PR .
H10O H 0.4344(21) 0.3265(21) 0.7693(19) 0.166 Uiso 0.75 calc PR .

loop_
_geom_bond_atom_site_label_1
_geom_bond_atom_site_label_2
_geom_bond_distance
_geom_bond_site_symmetry_2
_geom_bond_publ_flag
C1 O1 1.432(6) . ?
C1 C2 1.504(7) 2 ?
C2 C1 1.504(7) 2 ?
C2 C3 1.505(8) . ?
C2 Sn1 2.217(5) . ?
C3 C4 1.375(8) . ?
C3 C8 1.395(9) . ?
C4 C5 1.367(9) . ?
C5 C6 1.372(10) . ?
C6 C7 1.386(10) . ?
C7 C8 1.385(9) . ?
C9 Si1 1.879(7) . ?
C10 Si1 1.841(6) . ?
C11 Si1 1.870(6) . ?
C12 Si2 1.863(7) . ?
C13 Si2 1.868(6) . ?
C14 Si2 1.883(6) . ?
C15 Si3 1.862(7) . ?
C16 Si3 1.867(7) . ?
C17 Si3 1.860(6) . ?
C18 Si4 1.866(7) . ?
C19 Si4 1.855(6) . ?
C20 Si4 1.867(6) . ?
N1 Si3 1.748(5) . ?
N1 Si1 1.752(4) . ?
N1 Sn1 2.061(4) . ?
N2 Si4 1.747(4) . ?
N2 Si2 1.765(4) . ?
N2 Sn1 2.054(4) . ?
O1 Sn1 1.994(3) . ?
C101 C103 1.40(2) . ?
C101 C102 1.469(15) . ?
C101 C105 1.93(3) . ?
C102 C106 1.19(2) . ?
C102 C104 1.94(2) . ?
C103 C105 1.04(3) . ?
C104 C106 1.05(2) . ?
C104 C105 1.16(2) . ?
C105 C106 1.97(3) . ?
